data_7038094
loop_
_publ_author_name
'Azizpoor Fard, M.'
'Rabiee Kenaree, A.'
'Boyle, P. D.'
'Ragogna, P. J.'
'Gilroy, J. B.'
'Corrigan, J. F.'

_publ_section_title
;
 Coinage metal coordination chemistry of stable primary, secondary and
 tertiary ferrocenylethyl-based phosphines.
;
_journal_issue 7
_journal_name_full 'Dalton transactions (Cambridge, England : 2003)'
_journal_page_first 2868
_journal_page_last 2880
_journal_paper_doi 10.1039/c5dt03962b
_journal_volume 45
_journal_year 2016
_chemical_formula_sum 'C24 H27 Au Cl Fe2 P'
_chemical_formula_weight 690.54
_space_group_crystal_system triclinic
_space_group_IT_number 2
_space_group_name_Hall '-P 1'
_space_group_name_H-M_alt 'P -1'
_symmetry_space_group_name_Hall '-P 1'
_symmetry_space_group_name_H-M 'P -1'
_atom_sites_solution_hydrogens geom
_atom_sites_solution_primary dual
_atom_sites_solution_secondary difmap
_audit_creation_method SHELXL-2014/7
_audit_update_record
;
2015-10-06 deposited with the CCDC.
2016-01-06 downloaded from the CCDC.
;
_cell_angle_alpha 85.180(10)
_cell_angle_beta 81.788(16)
_cell_angle_gamma 89.914(10)
_cell_formula_units_Z 4
_cell_length_a 11.016(2)
_cell_length_b 12.823(2)
_cell_length_c 15.892(3)
_cell_measurement_reflns_used 9988
_cell_measurement_temperature 110
_cell_measurement_theta_max 29.59
_cell_measurement_theta_min 2.97
_cell_volume 2213.9(7)
_computing_cell_refinement SAINT
_computing_data_collection Apex2
_computing_data_reduction SAINT
_computing_molecular_graphics NRCVAX
_computing_publication_material cif2tables.py
_computing_structure_refinement SHELXL-2014
_computing_structure_solution SHELXT
_diffrn_ambient_temperature 110
_diffrn_detector 'CCD plate'
_diffrn_detector_type 'Bruker Apex2'
_diffrn_measured_fraction_theta_full 1.000
_diffrn_measured_fraction_theta_max 0.987
_diffrn_measurement_device '\k-geometry diffractometer'
_diffrn_measurement_device_type 'Bruker Kappa Axis Apex2'
_diffrn_measurement_method 'phi and omega scans'
_diffrn_radiation_type MoK\a
_diffrn_radiation_wavelength 0.71073
_diffrn_reflns_av_unetI/netI 0.0977
_diffrn_reflns_laue_measured_fraction_full 1.000
_diffrn_reflns_laue_measured_fraction_max 0.987
_diffrn_reflns_limit_h_max 15
_diffrn_reflns_limit_h_min -15
_diffrn_reflns_limit_k_max 17
_diffrn_reflns_limit_k_min -17
_diffrn_reflns_limit_l_max 22
_diffrn_reflns_limit_l_min 0
_diffrn_reflns_number 12250
_diffrn_reflns_point_group_measured_fraction_full 1.000
_diffrn_reflns_point_group_measured_fraction_max 0.987
_diffrn_reflns_theta_full 25.242
_diffrn_reflns_theta_max 29.712
_diffrn_reflns_theta_min 1.594
_diffrn_source 'sealed tube'
_exptl_absorpt_coefficient_mu 8.106
_exptl_absorpt_correction_T_max 0.432209
_exptl_absorpt_correction_T_min 0.308115
_exptl_absorpt_correction_type multi-scan
_exptl_absorpt_process_details TWINABS
_exptl_crystal_colour yellow
_exptl_crystal_density_diffrn 2.072
_exptl_crystal_description plate
_exptl_crystal_F_000 1336
_exptl_crystal_size_max 0.131
_exptl_crystal_size_mid 0.063
_exptl_crystal_size_min 0.034
_refine_diff_density_max 2.113
_refine_diff_density_min -3.057
_refine_diff_density_rms 0.421
_refine_ls_extinction_method none
_refine_ls_goodness_of_fit_ref 1.041
_refine_ls_hydrogen_treatment constr
_refine_ls_matrix_type full
_refine_ls_number_parameters 524
_refine_ls_number_reflns 12250
_refine_ls_number_restraints 250
_refine_ls_restrained_S_all 1.032
_refine_ls_R_factor_all 0.0996
_refine_ls_R_factor_gt 0.0542
_refine_ls_shift/su_max 0.000
_refine_ls_shift/su_mean 0.000
_refine_ls_structure_factor_coef Fsqd
_refine_ls_weighting_details 'w=1/[\s^2^(Fo^2^)+(0.0925P)^2^] where P=(Fo^2^+2Fc^2^)/3'
_refine_ls_weighting_scheme calc
_refine_ls_wR_factor_gt 0.1323
_refine_ls_wR_factor_ref 0.1685
_reflns_Friedel_coverage 0.000
_reflns_number_gt 8313
_reflns_number_total 12250
_reflns_threshold_expression 'I > 2\s(I)'
_cod_data_source_file c5dt03962b2.cif
_cod_data_source_block b15195
_cod_depositor_comments 'Adding full bibliography for 7038091--7038098.cif.'
_cod_original_cell_volume 2213.8(8)
_cod_database_code 7038094
_shelx_shelxl_version_number 2014/7
_shelx_space_group_comment
;
The symmetry employed for this shelxl refinement is uniquely defined
by the following loop, which should always be used as a source of
symmetry information in preference to the above space-group names.
They are only intended as comments.
;
_shelx_estimated_absorpt_t_min 0.417
_shelx_estimated_absorpt_t_max 0.770

loop_
_space_group_symop_operation_xyz
'x, y, z'
'-x, -y, -z'

loop_
_atom_site_label
_atom_site_type_symbol
_atom_site_fract_x
_atom_site_fract_y
_atom_site_fract_z
_atom_site_U_iso_or_equiv
_atom_site_adp_type
_atom_site_occupancy
_atom_site_site_symmetry_order
_atom_site_calc_flag
_atom_site_refinement_flags_posn
_atom_site_refinement_flags_adp
Au2 Au 0.89560(5) -0.11325(5) 0.47405(3) 0.02039(14) Uani 1 1 d . .
Fe3 Fe 0.66995(17) 0.14166(15) 0.82713(12) 0.0137(4) Uani 1 1 d . .
Fe4 Fe 0.85257(18) 0.20056(15) 0.20076(12) 0.0149(4) Uani 1 1 d . .
Cl2 Cl 1.0295(3) -0.2448(3) 0.4377(2) 0.0247(8) Uani 1 1 d . .
P2 P 0.7660(4) 0.0173(3) 0.5037(2) 0.0201(8) Uani 1 1 d . .
H1AP H 0.8304 0.1034 0.4917 0.024 Uiso 1 1 calc R U
C25 C 0.6857(14) 0.0102(13) 0.6133(9) 0.027(4) Uani 1 1 d . .
H1A1 H 0.6392 0.0755 0.6216 0.033 Uiso 1 1 calc R U
H1A2 H 0.6258 -0.0485 0.6213 0.033 Uiso 1 1 calc R U
C26 C 0.7717(15) -0.0054(13) 0.6824(9) 0.030(4) Uani 1 1 d . .
H2A1 H 0.8071 -0.0763 0.6799 0.036 Uiso 1 1 calc R U
H2A2 H 0.8404 0.0456 0.6675 0.036 Uiso 1 1 calc R U
C27 C 0.7166(12) 0.0060(9) 0.7698(8) 0.012(2) Uani 1 1 d . U
C28 C 0.5874(12) 0.0088(10) 0.8006(8) 0.017(2) Uani 1 1 d . U
H4A H 0.5237 0.0064 0.7664 0.020 Uiso 1 1 calc R U
C29 C 0.5704(13) 0.0158(10) 0.8891(8) 0.019(2) Uani 1 1 d . U
H5A H 0.4942 0.0190 0.9252 0.023 Uiso 1 1 calc R U
C30 C 0.6898(12) 0.0170(9) 0.9145(8) 0.017(2) Uani 1 1 d . U
H6A H 0.7070 0.0203 0.9711 0.020 Uiso 1 1 calc R U
C31 C 0.7799(12) 0.0125(9) 0.8393(8) 0.014(2) Uani 1 1 d . U
H7A H 0.8664 0.0137 0.8375 0.017 Uiso 1 1 calc R U
C32 C 0.7122(11) 0.2641(10) 0.7391(8) 0.018(2) Uani 1 1 d . U
H8A H 0.7415 0.2590 0.6804 0.021 Uiso 1 1 calc R U
C33 C 0.5860(12) 0.2681(10) 0.7770(8) 0.016(2) Uani 1 1 d . U
H9A H 0.5167 0.2666 0.7476 0.019 Uiso 1 1 calc R U
C34 C 0.5828(14) 0.2746(11) 0.8652(9) 0.025(3) Uani 1 1 d . U
H10A H 0.5115 0.2772 0.9064 0.030 Uiso 1 1 calc R U
C35 C 0.7084(14) 0.2767(11) 0.8811(9) 0.026(3) Uani 1 1 d . U
H11A H 0.7341 0.2823 0.9352 0.031 Uiso 1 1 calc R U
C36 C 0.7851(13) 0.2693(10) 0.8054(9) 0.023(3) Uani 1 1 d . U
H12A H 0.8721 0.2679 0.7988 0.028 Uiso 1 1 calc R U
C37 C 0.6470(13) 0.0322(10) 0.4347(8) 0.016(3) Uani 1 1 d . U
H13A H 0.5930 -0.0305 0.4451 0.019 Uiso 1 1 calc R U
H13B H 0.5964 0.0935 0.4501 0.019 Uiso 1 1 calc R U
C38 C 0.6978(13) 0.0468(10) 0.3408(8) 0.019(3) Uani 1 1 d . U
H14A H 0.7317 -0.0206 0.3226 0.023 Uiso 1 1 calc R U
H14B H 0.6296 0.0651 0.3081 0.023 Uiso 1 1 calc R U
C39 C 0.7940(11) 0.1279(11) 0.3192(7) 0.014(2) Uani 1 1 d . U
C40 C 0.9237(11) 0.1128(11) 0.2945(7) 0.017(2) Uani 1 1 d . U
H16A H 0.9638 0.0475 0.2898 0.020 Uiso 1 1 calc R U
C41 C 0.9808(12) 0.2138(11) 0.2784(9) 0.023(3) Uani 1 1 d . U
H17A H 1.0656 0.2277 0.2601 0.028 Uiso 1 1 calc R U
C42 C 0.8908(12) 0.2879(11) 0.2940(8) 0.020(2) Uani 1 1 d . U
H18A H 0.9050 0.3613 0.2886 0.024 Uiso 1 1 calc R U
C43 C 0.7782(11) 0.2407(10) 0.3185(7) 0.014(2) Uani 1 1 d . U
H19A H 0.7028 0.2757 0.3326 0.016 Uiso 1 1 calc R U
C44 C 0.7773(14) 0.1197(12) 0.1183(9) 0.028(3) Uani 1 1 d . U
H20A H 0.7357 0.0544 0.1322 0.033 Uiso 1 1 calc R U
C45 C 0.9006(15) 0.1312(12) 0.0910(9) 0.030(3) Uani 1 1 d . U
H21A H 0.9578 0.0763 0.0824 0.036 Uiso 1 1 calc R U
C46 C 0.9276(14) 0.2417(12) 0.0777(8) 0.027(3) Uani 1 1 d . U
H22A H 1.0057 0.2736 0.0594 0.032 Uiso 1 1 calc R U
C47 C 0.8116(14) 0.2948(12) 0.0979(8) 0.028(3) Uani 1 1 d . U
H23A H 0.7994 0.3683 0.0946 0.033 Uiso 1 1 calc R U
C48 C 0.7210(15) 0.2173(12) 0.1231(10) 0.030(3) Uani 1 1 d . U
H24A H 0.6363 0.2290 0.1404 0.036 Uiso 1 1 calc R U
Au1 Au 0.38959(5) 0.61401(5) 0.46948(3) 0.01995(14) Uani 1 1 d . .
Fe1 Fe 0.16321(17) 0.29856(14) 0.83314(12) 0.0137(4) Uani 1 1 d . .
Fe2 Fe 0.36026(17) 0.35000(15) 0.19513(12) 0.0145(4) Uani 1 1 d . .
Cl1 Cl 0.5152(3) 0.7604(3) 0.4400(2) 0.0248(8) Uani 1 1 d . .
P1 P 0.2712(4) 0.4702(3) 0.4966(2) 0.0173(8) Uani 1 1 d . .
H1P H 0.3419 0.3900 0.4842 0.021 Uiso 1 1 calc R U
C1 C 0.1912(13) 0.4518(11) 0.6059(8) 0.020(3) Uani 1 1 d . U
H1A H 0.1264 0.5051 0.6138 0.024 Uiso 1 1 calc R U
H1B H 0.1509 0.3820 0.6149 0.024 Uiso 1 1 calc R U
C2 C 0.2760(12) 0.4604(11) 0.6719(8) 0.017(3) Uani 1 1 d . U
H2A H 0.3430 0.4093 0.6625 0.020 Uiso 1 1 calc R U
H2B H 0.3132 0.5313 0.6649 0.020 Uiso 1 1 calc R U
C3 C 0.2098(13) 0.4402(11) 0.7606(8) 0.018(3) Uani 1 1 d . U
C4 C 0.2644(13) 0.4330(9) 0.8371(8) 0.017(2) Uani 1 1 d . U
H4 H 0.3499 0.4362 0.8400 0.020 Uiso 1 1 calc R U
C5 C 0.1674(13) 0.4198(10) 0.9103(8) 0.020(3) Uani 1 1 d . U
H5 H 0.1777 0.4130 0.9688 0.024 Uiso 1 1 calc R U
C6 C 0.0534(13) 0.4190(11) 0.8763(9) 0.025(3) Uani 1 1 d . U
H6 H -0.0258 0.4111 0.9089 0.030 Uiso 1 1 calc R U
C7 C 0.0785(13) 0.4321(10) 0.7863(9) 0.019(3) Uani 1 1 d . U
H7 H 0.0187 0.4352 0.7486 0.023 Uiso 1 1 calc R U
C8 C 0.2361(14) 0.1789(12) 0.7639(10) 0.033(3) Uani 1 1 d . U
H8 H 0.2877 0.1864 0.7104 0.040 Uiso 1 1 calc R U
C9 C 0.2750(14) 0.1731(10) 0.8451(10) 0.029(3) Uani 1 1 d . U
H9 H 0.3579 0.1774 0.8547 0.035 Uiso 1 1 calc R U
C10 C 0.1743(12) 0.1602(10) 0.9094(9) 0.024(3) Uani 1 1 d . U
H10 H 0.1761 0.1535 0.9692 0.029 Uiso 1 1 calc R U
C11 C 0.0691(12) 0.1589(9) 0.8678(8) 0.015(2) Uani 1 1 d . U
H11 H -0.0130 0.1511 0.8956 0.019 Uiso 1 1 calc R U
C12 C 0.1059(13) 0.1715(10) 0.7767(9) 0.022(3) Uani 1 1 d . U
H12 H 0.0536 0.1743 0.7339 0.026 Uiso 1 1 calc R U
C13 C 0.1453(11) 0.4588(11) 0.4337(8) 0.016(3) Uani 1 1 d . .
H13C H 0.1008 0.3920 0.4526 0.019 Uiso 1 1 calc R U
H13D H 0.0870 0.5164 0.4453 0.019 Uiso 1 1 calc R U
C14 C 0.1885(12) 0.4624(11) 0.3359(8) 0.019(3) Uani 1 1 d . .
H14C H 0.1212 0.4353 0.3083 0.023 Uiso 1 1 calc R U
H14D H 0.2036 0.5364 0.3135 0.023 Uiso 1 1 calc R U
C15 C 0.3037(11) 0.4003(11) 0.3102(8) 0.015(2) Uani 1 1 d . U
C16 C 0.3152(12) 0.2905(10) 0.3182(8) 0.018(2) Uani 1 1 d . U
H16 H 0.2509 0.2416 0.3387 0.022 Uiso 1 1 calc R U
C17 C 0.4402(12) 0.2654(11) 0.2901(8) 0.023(3) Uani 1 1 d . U
H17 H 0.4740 0.1973 0.2892 0.027 Uiso 1 1 calc R U
C18 C 0.5049(12) 0.3619(10) 0.2638(8) 0.020(2) Uani 1 1 d . U
H18 H 0.5895 0.3696 0.2415 0.024 Uiso 1 1 calc R U
C19 C 0.4201(12) 0.4437(11) 0.2769(9) 0.020(3) Uani 1 1 d . U
H19 H 0.4384 0.5163 0.2651 0.024 Uiso 1 1 calc R U
C20 C 0.2247(12) 0.3792(11) 0.1236(8) 0.019(2) Uani 1 1 d . U
H20 H 0.1446 0.4020 0.1442 0.023 Uiso 1 1 calc R U
C21 C 0.2614(11) 0.2741(11) 0.1203(8) 0.019(2) Uani 1 1 d . U
H21 H 0.2108 0.2141 0.1381 0.023 Uiso 1 1 calc R U
C22 C 0.3852(12) 0.2737(11) 0.0862(8) 0.022(3) Uani 1 1 d . U
H22 H 0.4329 0.2131 0.0759 0.026 Uiso 1 1 calc R U
C23 C 0.4288(13) 0.3795(11) 0.0692(8) 0.025(3) Uani 1 1 d . U
H23 H 0.5099 0.4027 0.0474 0.029 Uiso 1 1 calc R U
C24 C 0.3234(13) 0.4434(11) 0.0922(8) 0.024(2) Uani 1 1 d . U
H24 H 0.3225 0.5177 0.0866 0.029 Uiso 1 1 calc R U

loop_
_atom_site_aniso_label
_atom_site_aniso_U_11
_atom_site_aniso_U_22
_atom_site_aniso_U_33
_atom_site_aniso_U_23
_atom_site_aniso_U_13
_atom_site_aniso_U_12
Au2 0.0176(3) 0.0254(3) 0.0172(3) -0.0023(2) 0.0011(2) 0.0005(3)
Fe3 0.0141(9) 0.0131(9) 0.0136(8) -0.0002(7) -0.0020(7) -0.0024(7)
Fe4 0.0159(10) 0.0152(9) 0.0133(9) 0.0005(7) -0.0017(7) -0.0008(8)
Cl2 0.0200(17) 0.0229(18) 0.0306(19) -0.0075(16) 0.0017(14) -0.0040(15)
P2 0.0184(18) 0.025(2) 0.0168(18) -0.0015(15) -0.0028(15) -0.0035(16)
C25 0.029(8) 0.037(9) 0.018(7) -0.009(6) -0.006(6) 0.005(7)
C26 0.033(9) 0.033(9) 0.026(8) 0.000(7) -0.015(7) 0.003(7)
C27 0.015(5) 0.007(5) 0.015(4) -0.001(4) -0.006(3) -0.001(4)
C28 0.018(5) 0.017(6) 0.016(5) 0.002(4) -0.005(4) -0.006(4)
C29 0.024(5) 0.017(6) 0.015(5) 0.001(4) -0.003(4) -0.008(4)
C30 0.025(5) 0.005(5) 0.020(4) 0.003(4) -0.005(4) -0.006(4)
C31 0.019(5) 0.009(5) 0.017(4) 0.002(4) -0.011(4) -0.002(4)
C32 0.017(5) 0.011(6) 0.023(5) 0.000(4) 0.001(4) 0.003(4)
C33 0.014(5) 0.013(6) 0.020(5) 0.000(4) -0.001(4) -0.002(4)
C34 0.029(5) 0.023(7) 0.022(5) -0.004(4) -0.002(4) 0.003(5)
C35 0.031(5) 0.023(7) 0.025(5) -0.007(4) -0.008(4) 0.002(5)
C36 0.021(5) 0.021(7) 0.029(5) -0.004(5) -0.007(4) 0.008(4)
C37 0.030(7) 0.005(5) 0.014(5) -0.005(4) -0.006(5) 0.006(5)
C38 0.026(7) 0.017(7) 0.016(6) -0.002(5) -0.007(5) -0.004(5)
C39 0.010(4) 0.024(5) 0.007(5) -0.002(4) 0.001(3) 0.002(4)
C40 0.010(4) 0.025(5) 0.013(5) 0.003(4) 0.003(4) 0.001(4)
C41 0.013(5) 0.026(5) 0.029(7) 0.008(4) -0.002(4) -0.006(4)
C42 0.016(5) 0.027(5) 0.018(5) 0.000(4) -0.005(4) -0.005(4)
C43 0.013(4) 0.022(5) 0.006(5) -0.006(4) 0.001(4) -0.001(4)
C44 0.039(6) 0.026(5) 0.017(6) 0.002(4) -0.002(5) -0.006(4)
C45 0.038(6) 0.030(6) 0.020(6) 0.003(5) 0.002(5) 0.000(4)
C46 0.030(5) 0.034(6) 0.016(6) 0.007(5) -0.007(4) -0.006(4)
C47 0.037(6) 0.030(5) 0.018(6) 0.001(4) -0.013(5) 0.000(4)
C48 0.033(6) 0.035(6) 0.024(7) -0.007(5) -0.008(5) 0.000(4)
Au1 0.0190(3) 0.0241(3) 0.0163(3) 0.0002(2) -0.0021(2) -0.0044(3)
Fe1 0.0132(9) 0.0100(8) 0.0177(9) -0.0004(7) -0.0023(7) -0.0017(7)
Fe2 0.0138(9) 0.0152(9) 0.0142(9) -0.0008(7) -0.0009(7) -0.0018(8)
Cl1 0.0235(18) 0.0206(18) 0.0298(19) 0.0010(15) -0.0041(15) -0.0046(15)
P1 0.0181(17) 0.0193(18) 0.0137(17) 0.0003(14) -0.0007(14) -0.0008(15)
C1 0.027(7) 0.017(7) 0.015(5) -0.004(5) 0.003(5) -0.010(6)
C2 0.016(6) 0.017(7) 0.013(5) 0.001(5) 0.009(4) -0.002(5)
C3 0.020(5) 0.020(7) 0.016(4) -0.003(4) -0.008(4) -0.006(4)
C4 0.024(5) 0.008(6) 0.022(5) -0.003(4) -0.009(4) 0.000(4)
C5 0.029(5) 0.014(6) 0.017(4) 0.000(4) -0.002(4) 0.000(4)
C6 0.024(5) 0.023(7) 0.029(5) -0.003(5) -0.004(4) -0.001(4)
C7 0.024(5) 0.011(6) 0.025(5) -0.003(4) -0.009(4) -0.002(4)
C8 0.027(6) 0.028(8) 0.040(6) -0.002(5) 0.009(4) -0.008(5)
C9 0.026(5) 0.011(6) 0.047(6) -0.001(5) 0.001(4) -0.001(4)
C10 0.019(5) 0.017(6) 0.036(5) 0.004(4) -0.003(4) -0.003(4)
C11 0.018(5) 0.007(6) 0.021(5) -0.004(4) 0.002(4) -0.001(4)
C12 0.027(5) 0.012(6) 0.025(5) -0.002(4) 0.005(4) -0.005(5)
C13 0.006(6) 0.024(7) 0.017(6) -0.003(5) -0.001(5) -0.002(5)
C14 0.021(7) 0.021(7) 0.015(6) -0.008(5) -0.001(5) 0.000(6)
C15 0.016(5) 0.017(5) 0.012(5) 0.000(4) -0.001(4) -0.004(4)
C16 0.019(5) 0.017(5) 0.019(6) -0.001(4) -0.003(4) -0.006(4)
C17 0.018(5) 0.021(5) 0.029(7) -0.001(4) -0.003(4) 0.000(4)
C18 0.018(5) 0.020(5) 0.021(6) -0.006(4) 0.000(4) -0.001(4)
C19 0.019(5) 0.018(5) 0.023(6) -0.005(4) -0.001(4) -0.001(4)
C20 0.019(5) 0.028(5) 0.014(5) -0.011(4) -0.007(4) 0.002(4)
C21 0.014(5) 0.029(5) 0.017(6) -0.006(4) -0.006(4) -0.001(4)
C22 0.018(5) 0.028(5) 0.021(6) -0.007(4) -0.003(4) 0.001(4)
C23 0.020(5) 0.034(6) 0.020(6) -0.003(5) -0.004(4) -0.004(4)
C24 0.025(5) 0.029(5) 0.019(6) -0.003(4) -0.005(4) 0.000(4)

loop_
_atom_type_symbol
_atom_type_description
_atom_type_scat_dispersion_real
_atom_type_scat_dispersion_imag
_atom_type_scat_source
C C 0.0033 0.0016 'International Tables Vol C Tables 4.2.6.8 and 6.1.1.4'
H H 0.0000 0.0000 'International Tables Vol C Tables 4.2.6.8 and 6.1.1.4'
P P 0.1023 0.0942 'International Tables Vol C Tables 4.2.6.8 and 6.1.1.4'
Cl Cl 0.1484 0.1585 'International Tables Vol C Tables 4.2.6.8 and 6.1.1.4'
Fe Fe 0.3463 0.8444 'International Tables Vol C Tables 4.2.6.8 and 6.1.1.4'
Au Au -2.0133 8.8022 'International Tables Vol C Tables 4.2.6.8 and 6.1.1.4'

loop_
_geom_angle_atom_site_label_1
_geom_angle_atom_site_label_2
_geom_angle_atom_site_label_3
_geom_angle
P2 Au2 Cl2 177.59(13)
C32 Fe3 C33 41.6(5)
C32 Fe3 C28 122.5(5)
C33 Fe3 C28 109.4(5)
C32 Fe3 C36 40.8(5)
C33 Fe3 C36 68.8(5)
C28 Fe3 C36 157.2(5)
C32 Fe3 C34 68.9(5)
C33 Fe3 C34 40.4(5)
C28 Fe3 C34 126.1(6)
C36 Fe3 C34 68.2(6)
C32 Fe3 C29 157.2(5)
C33 Fe3 C29 121.2(5)
C28 Fe3 C29 40.1(5)
C36 Fe3 C29 160.7(5)
C34 Fe3 C29 107.7(6)
C32 Fe3 C30 160.7(5)
C33 Fe3 C30 155.9(5)
C28 Fe3 C30 67.5(5)
C36 Fe3 C30 123.7(5)
C34 Fe3 C30 120.6(6)
C29 Fe3 C30 40.7(5)
C32 Fe3 C27 108.1(5)
C33 Fe3 C27 127.0(5)
C28 Fe3 C27 41.1(5)
C36 Fe3 C27 120.6(5)
C34 Fe3 C27 163.8(5)
C29 Fe3 C27 68.6(5)
C30 Fe3 C27 67.6(5)
C32 Fe3 C31 123.7(5)
C33 Fe3 C31 162.2(5)
C28 Fe3 C31 68.0(5)
C36 Fe3 C31 106.4(5)
C34 Fe3 C31 155.4(5)
C29 Fe3 C31 69.0(5)
C30 Fe3 C31 41.0(5)
C27 Fe3 C31 39.6(4)
C32 Fe3 C35 67.5(5)
C33 Fe3 C35 68.0(5)
C28 Fe3 C35 163.0(6)
C36 Fe3 C35 39.1(5)
C34 Fe3 C35 41.0(6)
C29 Fe3 C35 125.6(6)
C30 Fe3 C35 107.6(5)
C27 Fe3 C35 153.9(5)
C31 Fe3 C35 119.8(5)
C44 Fe4 C41 149.9(6)
C44 Fe4 C42 167.7(6)
C41 Fe4 C42 40.0(5)
C44 Fe4 C45 39.7(6)
C41 Fe4 C45 118.2(6)
C42 Fe4 C45 152.2(6)
C44 Fe4 C48 40.5(6)
C41 Fe4 C48 169.1(6)
C42 Fe4 C48 130.5(6)
C45 Fe4 C48 68.3(6)
C44 Fe4 C40 115.6(6)
C41 Fe4 C40 41.2(5)
C42 Fe4 C40 68.1(5)
C45 Fe4 C40 107.1(6)
C48 Fe4 C40 148.1(6)
C44 Fe4 C46 68.2(6)
C41 Fe4 C46 109.5(6)
C42 Fe4 C46 119.3(6)
C45 Fe4 C46 41.5(6)
C48 Fe4 C46 68.8(6)
C40 Fe4 C46 129.7(6)
C44 Fe4 C43 129.4(6)
C41 Fe4 C43 67.9(5)
C42 Fe4 C43 39.5(5)
C45 Fe4 C43 166.7(6)
C48 Fe4 C43 107.9(6)
C40 Fe4 C43 69.0(5)
C46 Fe4 C43 150.5(6)
C44 Fe4 C39 105.9(5)
C41 Fe4 C39 69.5(5)
C42 Fe4 C39 68.6(5)
C45 Fe4 C39 127.0(6)
C48 Fe4 C39 114.6(6)
C40 Fe4 C39 41.4(5)
C46 Fe4 C39 167.4(6)
C43 Fe4 C39 41.7(5)
C44 Fe4 C47 67.9(6)
C41 Fe4 C47 131.6(6)
C42 Fe4 C47 110.6(6)
C45 Fe4 C47 69.3(6)
C48 Fe4 C47 40.1(6)
C40 Fe4 C47 170.2(6)
C46 Fe4 C47 41.7(6)
C43 Fe4 C47 116.6(6)
C39 Fe4 C47 148.0(6)
C37 P2 C25 106.0(6)
C37 P2 Au2 114.1(4)
C25 P2 Au2 115.4(5)
C37 P2 H1AP 107.0
C25 P2 H1AP 107.0
Au2 P2 H1AP 107.0
C26 C25 P2 114.0(11)
C26 C25 H1A1 108.8
P2 C25 H1A1 108.8
C26 C25 H1A2 108.8
P2 C25 H1A2 108.8
H1A1 C25 H1A2 107.7
C27 C26 C25 116.5(13)
C27 C26 H2A1 108.2
C25 C26 H2A1 108.2
C27 C26 H2A2 108.2
C25 C26 H2A2 108.2
H2A1 C26 H2A2 107.3
C31 C27 C28 107.9(12)
C31 C27 C26 125.9(12)
C28 C27 C26 126.1(11)
C31 C27 Fe3 70.3(7)
C28 C27 Fe3 68.4(7)
C26 C27 Fe3 128.4(10)
C29 C28 C27 109.3(11)
C29 C28 Fe3 70.6(7)
C27 C28 Fe3 70.4(7)
C29 C28 H4A 125.4
C27 C28 H4A 125.4
Fe3 C28 H4A 125.2
C28 C29 C30 106.8(12)
C28 C29 Fe3 69.3(7)
C30 C29 Fe3 70.0(7)
C28 C29 H5A 126.6
C30 C29 H5A 126.6
Fe3 C29 H5A 125.7
C29 C30 C31 108.3(11)
C29 C30 Fe3 69.3(7)
C31 C30 Fe3 69.6(7)
C29 C30 H6A 125.8
C31 C30 H6A 125.8
Fe3 C30 H6A 126.8
C27 C31 C30 107.6(11)
C27 C31 Fe3 70.2(7)
C30 C31 Fe3 69.4(7)
C27 C31 H7A 126.2
C30 C31 H7A 126.2
Fe3 C31 H7A 125.8
C36 C32 C33 107.4(12)
C36 C32 Fe3 70.5(8)
C33 C32 Fe3 69.4(7)
C36 C32 H8A 126.3
C33 C32 H8A 126.3
Fe3 C32 H8A 125.3
C34 C33 C32 108.1(12)
C34 C33 Fe3 70.6(8)
C32 C33 Fe3 69.0(7)
C34 C33 H9A 126.0
C32 C33 H9A 126.0
Fe3 C33 H9A 125.9
C33 C34 C35 106.9(13)
C33 C34 Fe3 69.0(8)
C35 C34 Fe3 70.2(8)
C33 C34 H10A 126.5
C35 C34 H10A 126.5
Fe3 C34 H10A 125.9
C36 C35 C34 109.1(12)
C36 C35 Fe3 69.7(8)
C34 C35 Fe3 68.8(8)
C36 C35 H11A 125.5
C34 C35 H11A 125.5
Fe3 C35 H11A 127.6
C35 C36 C32 108.6(12)
C35 C36 Fe3 71.2(8)
C32 C36 Fe3 68.6(7)
C35 C36 H12A 125.7
C32 C36 H12A 125.7
Fe3 C36 H12A 126.1
C38 C37 P2 113.2(10)
C38 C37 H13A 108.9
P2 C37 H13A 108.9
C38 C37 H13B 108.9
P2 C37 H13B 108.9
H13A C37 H13B 107.7
C39 C38 C37 114.2(11)
C39 C38 H14A 108.7
C37 C38 H14A 108.7
C39 C38 H14B 108.7
C37 C38 H14B 108.7
H14A C38 H14B 107.6
C40 C39 C43 105.5(11)
C40 C39 C38 127.4(13)
C43 C39 C38 127.1(12)
C40 C39 Fe4 68.9(7)
C43 C39 Fe4 68.9(7)
C38 C39 Fe4 126.6(8)
C41 C40 C39 107.6(12)
C41 C40 Fe4 68.7(7)
C39 C40 Fe4 69.6(7)
C41 C40 H16A 126.2
C39 C40 H16A 126.2
Fe4 C40 H16A 127.0
C42 C41 C40 107.9(11)
C42 C41 Fe4 70.0(8)
C40 C41 Fe4 70.0(7)
C42 C41 H17A 126.1
C40 C41 H17A 126.1
Fe4 C41 H17A 125.5
C43 C42 C41 110.7(12)
C43 C42 Fe4 71.0(7)
C41 C42 Fe4 69.9(8)
C43 C42 H18A 124.6
C41 C42 H18A 124.6
Fe4 C42 H18A 126.0
C42 C43 C39 108.2(11)
C42 C43 Fe4 69.5(7)
C39 C43 Fe4 69.4(7)
C42 C43 H19A 125.9
C39 C43 H19A 125.9
Fe4 C43 H19A 126.8
C45 C44 C48 110.8(14)
C45 C44 Fe4 71.0(9)
C48 C44 Fe4 70.9(9)
C45 C44 H20A 124.6
C48 C44 H20A 124.6
Fe4 C44 H20A 125.1
C44 C45 C46 107.5(14)
C44 C45 Fe4 69.3(9)
C46 C45 Fe4 69.6(8)
C44 C45 H21A 126.2
C46 C45 H21A 126.2
Fe4 C45 H21A 126.4
C45 C46 C47 106.4(13)
C45 C46 Fe4 68.8(8)
C47 C46 Fe4 69.7(8)
C45 C46 H22A 126.8
C47 C46 H22A 126.8
Fe4 C46 H22A 126.2
C48 C47 C46 107.2(14)
C48 C47 Fe4 69.2(8)
C46 C47 Fe4 68.6(8)
C48 C47 H23A 126.4
C46 C47 H23A 126.4
Fe4 C47 H23A 127.4
C44 C48 C47 108.0(14)
C44 C48 Fe4 68.6(9)
C47 C48 Fe4 70.7(8)
C44 C48 H24A 126.0
C47 C48 H24A 126.0
Fe4 C48 H24A 126.2
P1 Au1 Cl1 178.76(14)
C9 Fe1 C8 40.4(6)
C9 Fe1 C6 155.3(6)
C8 Fe1 C6 162.7(6)
C9 Fe1 C5 120.5(6)
C8 Fe1 C5 155.4(6)
C6 Fe1 C5 40.7(5)
C9 Fe1 C11 66.5(5)
C8 Fe1 C11 67.5(5)
C6 Fe1 C11 108.6(5)
C5 Fe1 C11 125.1(5)
C9 Fe1 C4 108.4(5)
C8 Fe1 C4 120.5(6)
C6 Fe1 C4 68.5(5)
C5 Fe1 C4 41.5(5)
C11 Fe1 C4 162.5(5)
C9 Fe1 C12 67.8(6)
C8 Fe1 C12 40.4(6)
C6 Fe1 C12 125.6(6)
C5 Fe1 C12 162.4(6)
C11 Fe1 C12 40.9(5)
C4 Fe1 C12 154.8(6)
C9 Fe1 C10 39.6(5)
C8 Fe1 C10 67.8(6)
C6 Fe1 C10 120.9(6)
C5 Fe1 C10 107.1(5)
C11 Fe1 C10 40.0(5)
C4 Fe1 C10 125.5(5)
C12 Fe1 C10 68.5(6)
C9 Fe1 C7 163.5(6)
C8 Fe1 C7 126.6(6)
C6 Fe1 C7 39.9(5)
C5 Fe1 C7 67.9(5)
C11 Fe1 C7 122.1(5)
C4 Fe1 C7 67.6(5)
C12 Fe1 C7 108.6(5)
C10 Fe1 C7 155.7(5)
C9 Fe1 C3 126.1(6)
C8 Fe1 C3 108.1(6)
C6 Fe1 C3 68.3(6)
C5 Fe1 C3 68.9(5)
C11 Fe1 C3 156.4(5)
C4 Fe1 C3 40.2(5)
C12 Fe1 C3 120.5(5)
C10 Fe1 C3 162.1(5)
C7 Fe1 C3 40.6(5)
C15 Fe2 C19 41.1(5)
C15 Fe2 C20 107.3(5)
C19 Fe2 C20 127.3(5)
C15 Fe2 C21 128.2(5)
C19 Fe2 C21 166.1(5)
C20 Fe2 C21 40.8(5)
C15 Fe2 C16 40.9(5)
C19 Fe2 C16 68.5(5)
C20 Fe2 C16 118.7(5)
C21 Fe2 C16 109.0(5)
C15 Fe2 C24 116.7(6)
C19 Fe2 C24 107.2(6)
C20 Fe2 C24 39.6(5)
C21 Fe2 C24 67.8(5)
C16 Fe2 C24 150.9(6)
C15 Fe2 C23 150.6(6)
C19 Fe2 C23 116.8(6)
C20 Fe2 C23 68.7(5)
C21 Fe2 C23 68.8(5)
C16 Fe2 C23 166.9(6)
C24 Fe2 C23 41.5(5)
C15 Fe2 C22 166.5(5)
C19 Fe2 C22 151.8(5)
C20 Fe2 C22 67.8(5)
C21 Fe2 C22 40.0(5)
C16 Fe2 C22 129.2(6)
C24 Fe2 C22 68.1(6)
C23 Fe2 C22 41.0(5)
C15 Fe2 C18 68.7(5)
C19 Fe2 C18 40.4(5)
C20 Fe2 C18 165.0(5)
C21 Fe2 C18 152.7(5)
C16 Fe2 C18 68.4(5)
C24 Fe2 C18 128.0(5)
C23 Fe2 C18 107.2(5)
C22 Fe2 C18 119.3(5)
C15 Fe2 C17 68.5(5)
C19 Fe2 C17 67.9(5)
C20 Fe2 C17 153.2(6)
C21 Fe2 C17 119.8(6)
C16 Fe2 C17 40.7(5)
C24 Fe2 C17 166.5(5)
C23 Fe2 C17 128.2(6)
C22 Fe2 C17 109.8(6)
C18 Fe2 C17 40.3(5)
C1 P1 C13 102.0(6)
C1 P1 Au1 114.2(5)
C13 P1 Au1 117.6(5)
C1 P1 H1P 107.5
C13 P1 H1P 107.5
Au1 P1 H1P 107.5
C2 C1 P1 112.7(9)
C2 C1 H1A 109.0
P1 C1 H1A 109.0
C2 C1 H1B 109.0
P1 C1 H1B 109.0
H1A C1 H1B 107.8
C3 C2 C1 111.8(11)
C3 C2 H2A 109.3
C1 C2 H2A 109.3
C3 C2 H2B 109.3
C1 C2 H2B 109.3
H2A C2 H2B 107.9
C4 C3 C7 106.7(12)
C4 C3 C2 126.1(12)
C7 C3 C2 127.0(11)
C4 C3 Fe1 68.9(7)
C7 C3 Fe1 69.4(8)
C2 C3 Fe1 130.0(10)
C3 C4 C5 108.9(12)
C3 C4 Fe1 70.9(8)
C5 C4 Fe1 69.2(7)
C3 C4 H4 125.6
C5 C4 H4 125.6
Fe1 C4 H4 125.9
C6 C5 C4 106.5(11)
C6 C5 Fe1 69.6(8)
C4 C5 Fe1 69.3(7)
C6 C5 H5 126.7
C4 C5 H5 126.7
Fe1 C5 H5 125.9
C7 C6 C5 108.7(13)
C7 C6 Fe1 70.8(8)
C5 C6 Fe1 69.6(8)
C7 C6 H6 125.6
C5 C6 H6 125.6
Fe1 C6 H6 125.5
C6 C7 C3 109.2(12)
C6 C7 Fe1 69.3(8)
C3 C7 Fe1 70.0(8)
C6 C7 H7 125.4
C3 C7 H7 125.4
Fe1 C7 H7 126.8
C9 C8 C12 107.6(13)
C9 C8 Fe1 69.0(9)
C12 C8 Fe1 70.1(9)
C9 C8 H8 126.2
C12 C8 H8 126.2
Fe1 C8 H8 126.3
C10 C9 C8 110.5(13)
C10 C9 Fe1 71.7(8)
C8 C9 Fe1 70.6(9)
C10 C9 H9 124.8
C8 C9 H9 124.8
Fe1 C9 H9 124.5
C9 C10 C11 106.4(13)
C9 C10 Fe1 68.6(8)
C11 C10 Fe1 69.5(7)
C9 C10 H10 126.8
C11 C10 H10 126.8
Fe1 C10 H10 126.6
C10 C11 C12 109.5(12)
C10 C11 Fe1 70.5(7)
C12 C11 Fe1 69.6(7)
C10 C11 H11 125.3
C12 C11 H11 125.3
Fe1 C11 H11 126.2
C8 C12 C11 106.1(13)
C8 C12 Fe1 69.5(9)
C11 C12 Fe1 69.5(7)
C8 C12 H12 127.0
C11 C12 H12 127.0
Fe1 C12 H12 125.6
C14 C13 P1 113.6(9)
C14 C13 H13C 108.9
P1 C13 H13C 108.9
C14 C13 H13D 108.9
P1 C13 H13D 108.9
H13C C13 H13D 107.7
C15 C14 C13 114.8(11)
C15 C14 H14C 108.6
C13 C14 H14C 108.6
C15 C14 H14D 108.6
C13 C14 H14D 108.6
H14C C14 H14D 107.6
C16 C15 C19 107.8(12)
C16 C15 C14 126.7(12)
C19 C15 C14 125.4(13)
C16 C15 Fe2 70.6(8)
C19 C15 Fe2 70.0(8)
C14 C15 Fe2 126.7(9)
C15 C16 C17 108.3(12)
C15 C16 Fe2 68.6(7)
C17 C16 Fe2 71.5(8)
C15 C16 H16 125.8
C17 C16 H16 125.8
Fe2 C16 H16 125.6
C18 C17 C16 107.3(12)
C18 C17 Fe2 69.3(8)
C16 C17 Fe2 67.8(7)
C18 C17 H17 126.3
C16 C17 H17 126.3
Fe2 C17 H17 128.1
C19 C18 C17 107.5(11)
C19 C18 Fe2 67.9(7)
C17 C18 Fe2 70.3(7)
C19 C18 H18 126.3
C17 C18 H18 126.3
Fe2 C18 H18 127.0
C18 C19 C15 109.1(12)
C18 C19 Fe2 71.7(8)
C15 C19 Fe2 69.0(7)
C18 C19 H19 125.5
C15 C19 H19 125.5
Fe2 C19 H19 125.5
C24 C20 C21 108.9(12)
C24 C20 Fe2 70.7(7)
C21 C20 Fe2 70.0(7)
C24 C20 H20 125.5
C21 C20 H20 125.5
Fe2 C20 H20 125.3
C22 C21 C20 107.9(13)
C22 C21 Fe2 70.6(7)
C20 C21 Fe2 69.2(7)
C22 C21 H21 126.1
C20 C21 H21 126.1
Fe2 C21 H21 125.7
C21 C22 C23 108.9(13)
C21 C22 Fe2 69.4(8)
C23 C22 Fe2 69.3(8)
C21 C22 H22 125.5
C23 C22 H22 125.5
Fe2 C22 H22 127.3
C22 C23 C24 105.4(12)
C22 C23 Fe2 69.7(8)
C24 C23 Fe2 69.0(8)
C22 C23 H23 127.3
C24 C23 H23 127.3
Fe2 C23 H23 125.6
C20 C24 C23 108.9(13)
C20 C24 Fe2 69.6(8)
C23 C24 Fe2 69.5(8)
C20 C24 H24 125.6
C23 C24 H24 125.6
Fe2 C24 H24 126.9

loop_
_geom_bond_atom_site_label_1
_geom_bond_atom_site_label_2
_geom_bond_distance
Au2 P2 2.235(4)
Au2 Cl2 2.295(4)
Fe3 C32 2.022(13)
Fe3 C33 2.027(13)
Fe3 C28 2.034(13)
Fe3 C36 2.047(14)
Fe3 C34 2.049(15)
Fe3 C29 2.051(13)
Fe3 C30 2.060(12)
Fe3 C27 2.061(13)
Fe3 C31 2.063(13)
Fe3 C35 2.067(14)
Fe4 C44 2.004(14)
Fe4 C41 2.020(13)
Fe4 C42 2.021(13)
Fe4 C45 2.027(15)
Fe4 C48 2.033(15)
Fe4 C40 2.037(12)
Fe4 C46 2.037(13)
Fe4 C43 2.040(12)
Fe4 C39 2.046(12)
Fe4 C47 2.053(13)
P2 C37 1.824(12)
P2 C25 1.833(15)
P2 H1AP 1.3000
C25 C26 1.550(18)
C25 H1A1 0.9900
C25 H1A2 0.9900
C26 C27 1.45(2)
C26 H2A1 0.9900
C26 H2A2 0.9900
C27 C31 1.395(16)
C27 C28 1.439(18)
C28 C29 1.402(17)
C28 H4A 0.9500
C29 C30 1.430(18)
C29 H5A 0.9500
C30 C31 1.444(18)
C30 H6A 0.9500
C31 H7A 0.9500
C32 C36 1.420(18)
C32 C33 1.437(17)
C32 H8A 0.9500
C33 C34 1.407(19)
C33 H9A 0.9500
C34 C35 1.44(2)
C34 H10A 0.9500
C35 C36 1.378(19)
C35 H11A 0.9500
C36 H12A 0.9500
C37 C38 1.513(18)
C37 H13A 0.9900
C37 H13B 0.9900
C38 C39 1.471(18)
C38 H14A 0.9900
C38 H14B 0.9900
C39 C40 1.444(16)
C39 C43 1.456(18)
C40 C41 1.428(18)
C40 H16A 0.9500
C41 C42 1.383(19)
C41 H17A 0.9500
C42 C43 1.371(16)
C42 H18A 0.9500
C43 H19A 0.9500
C44 C45 1.37(2)
C44 C48 1.40(2)
C44 H20A 0.9500
C45 C46 1.44(2)
C45 H21A 0.9500
C46 C47 1.45(2)
C46 H22A 0.9500
C47 C48 1.40(2)
C47 H23A 0.9500
C48 H24A 0.9500
Au1 P1 2.236(4)
Au1 Cl1 2.310(4)
Fe1 C9 2.037(14)
Fe1 C8 2.058(16)
Fe1 C6 2.063(15)
Fe1 C5 2.063(13)
Fe1 C11 2.064(12)
Fe1 C4 2.065(13)
Fe1 C12 2.066(14)
Fe1 C10 2.076(13)
Fe1 C7 2.083(13)
Fe1 C3 2.091(14)
Fe2 C15 2.005(13)
Fe2 C19 2.019(13)
Fe2 C20 2.019(12)
Fe2 C21 2.029(12)
Fe2 C16 2.031(13)
Fe2 C24 2.033(13)
Fe2 C23 2.039(14)
Fe2 C22 2.044(13)
Fe2 C18 2.068(13)
Fe2 C17 2.082(13)
P1 C1 1.829(13)
P1 C13 1.834(12)
P1 H1P 1.3000
C1 C2 1.511(17)
C1 H1A 0.9900
C1 H1B 0.9900
C2 C3 1.494(18)
C2 H2A 0.9900
C2 H2B 0.9900
C3 C4 1.428(16)
C3 C7 1.447(19)
C4 C5 1.461(19)
C4 H4 0.9500
C5 C6 1.437(18)
C5 H5 0.9500
C6 C7 1.414(19)
C6 H6 0.9500
C7 H7 0.9500
C8 C9 1.41(2)
C8 C12 1.42(2)
C8 H8 0.9500
C9 C10 1.40(2)
C9 H9 0.9500
C10 C11 1.415(18)
C10 H10 0.9500
C11 C12 1.442(18)
C11 H11 0.9500
C12 H12 0.9500
C13 C14 1.557(17)
C13 H13C 0.9900
C13 H13D 0.9900
C14 C15 1.522(18)
C14 H14C 0.9900
C14 H14D 0.9900
C15 C16 1.409(19)
C15 C19 1.412(18)
C16 C17 1.431(18)
C16 H16 0.9500
C17 C18 1.430(18)
C17 H17 0.9500
C18 C19 1.412(18)
C18 H18 0.9500
C19 H19 0.9500
C20 C24 1.374(19)
C20 C21 1.411(19)
C20 H20 0.9500
C21 C22 1.393(17)
C21 H21 0.9500
C22 C23 1.430(19)
C22 H22 0.9500
C23 C24 1.44(2)
C23 H23 0.9500
C24 H24 0.9500

loop_
_geom_torsion_atom_site_label_1
_geom_torsion_atom_site_label_2
_geom_torsion_atom_site_label_3
_geom_torsion_atom_site_label_4
_geom_torsion
C37 P2 C25 C26 178.6(11)
Au2 P2 C25 C26 51.4(13)
P2 C25 C26 C27 170.0(11)
C25 C26 C27 C31 -168.8(13)
C25 C26 C27 C28 14(2)
C25 C26 C27 Fe3 -76.3(17)
C31 C27 C28 C29 -0.7(15)
C26 C27 C28 C29 177.3(13)
Fe3 C27 C28 C29 -60.1(9)
C31 C27 C28 Fe3 59.4(9)
C26 C27 C28 Fe3 -122.6(14)
C27 C28 C29 C30 -0.2(15)
Fe3 C28 C29 C30 -60.2(9)
C27 C28 C29 Fe3 60.0(9)
C28 C29 C30 C31 0.9(15)
Fe3 C29 C30 C31 -58.8(9)
C28 C29 C30 Fe3 59.8(9)
C28 C27 C31 C30 1.3(14)
C26 C27 C31 C30 -176.7(13)
Fe3 C27 C31 C30 59.5(9)
C28 C27 C31 Fe3 -58.3(9)
C26 C27 C31 Fe3 123.8(14)
C29 C30 C31 C27 -1.4(14)
Fe3 C30 C31 C27 -60.0(9)
C29 C30 C31 Fe3 58.6(9)
C36 C32 C33 C34 -0.5(15)
Fe3 C32 C33 C34 60.1(10)
C36 C32 C33 Fe3 -60.6(9)
C32 C33 C34 C35 1.1(16)
Fe3 C33 C34 C35 60.2(10)
C32 C33 C34 Fe3 -59.1(9)
C33 C34 C35 C36 -1.3(17)
Fe3 C34 C35 C36 58.1(10)
C33 C34 C35 Fe3 -59.4(10)
C34 C35 C36 C32 1.0(16)
Fe3 C35 C36 C32 58.6(9)
C34 C35 C36 Fe3 -57.6(10)
C33 C32 C36 C35 -0.3(15)
Fe3 C32 C36 C35 -60.2(10)
C33 C32 C36 Fe3 59.9(9)
C25 P2 C37 C38 176.1(10)
Au2 P2 C37 C38 -55.9(10)
P2 C37 C38 C39 -49.9(14)
C37 C38 C39 C40 107.9(14)
C37 C38 C39 C43 -71.9(16)
C37 C38 C39 Fe4 -161.8(9)
C43 C39 C40 C41 -1.1(13)
C38 C39 C40 C41 179.1(12)
Fe4 C39 C40 C41 58.4(9)
C43 C39 C40 Fe4 -59.5(8)
C38 C39 C40 Fe4 120.7(12)
C39 C40 C41 C42 1.1(15)
Fe4 C40 C41 C42 60.1(9)
C39 C40 C41 Fe4 -59.0(8)
C40 C41 C42 C43 -0.7(15)
Fe4 C41 C42 C43 59.4(9)
C40 C41 C42 Fe4 -60.1(9)
C41 C42 C43 C39 0.0(15)
Fe4 C42 C43 C39 58.7(8)
C41 C42 C43 Fe4 -58.8(10)
C40 C39 C43 C42 0.7(13)
C38 C39 C43 C42 -179.5(11)
Fe4 C39 C43 C42 -58.8(8)
C40 C39 C43 Fe4 59.5(8)
C38 C39 C43 Fe4 -120.6(12)
C48 C44 C45 C46 0.5(17)
Fe4 C44 C45 C46 -59.4(10)
C48 C44 C45 Fe4 59.9(11)
C44 C45 C46 C47 -0.8(16)
Fe4 C45 C46 C47 -59.9(9)
C44 C45 C46 Fe4 59.1(10)
C45 C46 C47 C48 0.8(15)
Fe4 C46 C47 C48 -58.6(9)
C45 C46 C47 Fe4 59.3(9)
C45 C44 C48 C47 0.0(17)
Fe4 C44 C48 C47 60.0(10)
C45 C44 C48 Fe4 -60.0(11)
C46 C47 C48 C44 -0.5(16)
Fe4 C47 C48 C44 -58.7(10)
C46 C47 C48 Fe4 58.2(9)
C13 P1 C1 C2 -178.6(10)
Au1 P1 C1 C2 -50.6(11)
P1 C1 C2 C3 -177.4(10)
C1 C2 C3 C4 174.1(13)
C1 C2 C3 C7 -11(2)
C1 C2 C3 Fe1 82.4(14)
C7 C3 C4 C5 0.4(15)
C2 C3 C4 C5 176.2(13)
Fe1 C3 C4 C5 -59.0(9)
C7 C3 C4 Fe1 59.4(9)
C2 C3 C4 Fe1 -124.8(14)
C3 C4 C5 C6 0.1(15)
Fe1 C4 C5 C6 -60.0(9)
C3 C4 C5 Fe1 60.1(9)
C4 C5 C6 C7 -0.5(15)
Fe1 C5 C6 C7 -60.3(10)
C4 C5 C6 Fe1 59.8(9)
C5 C6 C7 C3 0.7(16)
Fe1 C6 C7 C3 -58.8(10)
C5 C6 C7 Fe1 59.5(10)
C4 C3 C7 C6 -0.7(15)
C2 C3 C7 C6 -176.4(13)
Fe1 C3 C7 C6 58.4(10)
C4 C3 C7 Fe1 -59.0(9)
C2 C3 C7 Fe1 125.2(14)
C12 C8 C9 C10 1.2(17)
Fe1 C8 C9 C10 60.9(10)
C12 C8 C9 Fe1 -59.7(10)
C8 C9 C10 C11 -0.7(16)
Fe1 C9 C10 C11 59.6(9)
C8 C9 C10 Fe1 -60.3(10)
C9 C10 C11 C12 -0.1(15)
Fe1 C10 C11 C12 58.9(9)
C9 C10 C11 Fe1 -59.0(9)
C9 C8 C12 C11 -1.2(15)
Fe1 C8 C12 C11 -60.2(9)
C9 C8 C12 Fe1 59.0(10)
C10 C11 C12 C8 0.8(15)
Fe1 C11 C12 C8 60.2(10)
C10 C11 C12 Fe1 -59.4(9)
C1 P1 C13 C14 -175.3(10)
Au1 P1 C13 C14 58.8(11)
P1 C13 C14 C15 41.8(15)
C13 C14 C15 C16 68.4(17)
C13 C14 C15 C19 -109.1(15)
C13 C14 C15 Fe2 160.6(9)
C19 C15 C16 C17 0.5(15)
C14 C15 C16 C17 -177.4(11)
Fe2 C15 C16 C17 60.8(9)
C19 C15 C16 Fe2 -60.3(9)
C14 C15 C16 Fe2 121.8(13)
C15 C16 C17 C18 -0.7(15)
Fe2 C16 C17 C18 58.2(9)
C15 C16 C17 Fe2 -58.9(9)
C16 C17 C18 C19 0.7(15)
Fe2 C17 C18 C19 57.9(9)
C16 C17 C18 Fe2 -57.2(9)
C17 C18 C19 C15 -0.4(15)
Fe2 C18 C19 C15 59.0(9)
C17 C18 C19 Fe2 -59.5(9)
C16 C15 C19 C18 0.0(15)
C14 C15 C19 C18 177.9(12)
Fe2 C15 C19 C18 -60.7(10)
C16 C15 C19 Fe2 60.7(9)
C14 C15 C19 Fe2 -121.4(12)
C24 C20 C21 C22 0.0(15)
Fe2 C20 C21 C22 -60.3(9)
C24 C20 C21 Fe2 60.2(9)
C20 C21 C22 C23 1.2(15)
Fe2 C21 C22 C23 -58.2(9)
C20 C21 C22 Fe2 59.4(9)
C21 C22 C23 C24 -1.9(15)
Fe2 C22 C23 C24 -60.1(9)
C21 C22 C23 Fe2 58.2(9)
C21 C20 C24 C23 -1.2(15)
Fe2 C20 C24 C23 58.6(9)
C21 C20 C24 Fe2 -59.8(9)
C22 C23 C24 C20 1.9(15)
Fe2 C23 C24 C20 -58.6(9)
C22 C23 C24 Fe2 60.6(9)
